data_2006659
loop_
_publ_author_name
'Serpaggi,  Fabien'
'Loiseau, Thierry'
'F\'erey, G\'erard'

_publ_section_title
;
 A New Gallium Phosphate Templated by Tris(2-aminoethyl)amine:
 [Ga(HPO~4~)(PO~4~)(OH)].[(C~2~H~7~ N)~3~N].H~2~O
;
_journal_issue 11
_journal_name_full 'Acta Crystallographica Section C'
_journal_page_first 1568
_journal_page_last 1570
_journal_paper_doi 10.1107/S0108270197006458
_journal_volume 53
_journal_year 1997
_chemical_formula_iupac '[Ga2 (H P O4)2 (P O4)2 (O H)2], 2C6 H21 N4, 2H2 O'
_chemical_formula_sum 'C12 H50 Ga2 N8 O20 P4'
_chemical_formula_weight 889.44
_chemical_name_systematic
;
 ?
;
_space_group_IT_number 14
_symmetry_cell_setting monoclinic
_symmetry_space_group_name_Hall '-P 2ybc'
_symmetry_space_group_name_H-M 'P 1 21/c 1'
_audit_creation_method SHELXL
_cell_angle_alpha 90.00
_cell_angle_beta 90.423(6)
_cell_angle_gamma 90.00
_cell_formula_units_Z 2
_cell_length_a 9.4881(10)
_cell_length_b 10.3231(11)
_cell_length_c 16.3226(11)
_cell_measurement_reflns_used 32
_cell_measurement_temperature 293(2)
_cell_measurement_theta_max 32
_cell_measurement_theta_min 30
_cell_volume 1598.7(3)
_computing_cell_refinement DIF4
_computing_data_collection 'DIF4 (Stoe & Cie, 1988a)'
_computing_data_reduction 'REDU4 (Stoe & Cie, 1988b)'
_computing_molecular_graphics 'DIAMOND (Brandenburg, 1996)'
_computing_structure_refinement 'SHELXL93 (Sheldrick, 1993)'
_computing_structure_solution 'SHELXS86 (Sheldrick, 1990) option TREF 20'
_diffrn_ambient_temperature 293(2)
_diffrn_measurement_device 'Stoe Siemens AED-2 diffractometer'
_diffrn_measurement_method \w/2\q
_diffrn_radiation_monochromator graphite
_diffrn_radiation_source 'fine-focus sealed tube'
_diffrn_radiation_type MoK\a
_diffrn_radiation_wavelength 0.71069
_diffrn_reflns_av_R_equivalents 0.043
_diffrn_reflns_av_sigmaI/netI 0.0377
_diffrn_reflns_limit_h_max 10
_diffrn_reflns_limit_h_min -13
_diffrn_reflns_limit_k_max 13
_diffrn_reflns_limit_k_min -8
_diffrn_reflns_limit_l_max 21
_diffrn_reflns_limit_l_min -11
_diffrn_reflns_number 2998
_diffrn_reflns_theta_max 29.95
_diffrn_reflns_theta_min 2.15
_diffrn_standards_decay_% 5.2
_diffrn_standards_interval_time 60
_diffrn_standards_number 3
_exptl_absorpt_coefficient_mu 1.979
_exptl_absorpt_correction_T_max 0.920
_exptl_absorpt_correction_T_min 0.864
_exptl_absorpt_correction_type 'integration from crystal shape (Sheldrick, 1993)'
_exptl_crystal_colour colourless
_exptl_crystal_density_diffrn 1.847
_exptl_crystal_density_meas ?
_exptl_crystal_description 'prismatic platelet'
_exptl_crystal_F_000 920
_exptl_crystal_size_max 0.418
_exptl_crystal_size_mid 0.361
_exptl_crystal_size_min 0.068
_refine_diff_density_max .863
_refine_diff_density_min -.501
_refine_ls_extinction_method none
_refine_ls_goodness_of_fit_all 0.955
_refine_ls_goodness_of_fit_obs 1.056
_refine_ls_hydrogen_treatment refall
_refine_ls_matrix_type full
_refine_ls_number_parameters 211
_refine_ls_number_reflns 2891
_refine_ls_number_restraints 0
_refine_ls_restrained_S_all 0.955
_refine_ls_restrained_S_obs 1.056
_refine_ls_R_factor_all 0.078
_refine_ls_R_factor_obs .042
_refine_ls_shift/esd_max 0.000
_refine_ls_shift/esd_mean 0.000
_refine_ls_structure_factor_coef Fsqd
_refine_ls_weighting_details 'w = 1/[\s^2^(Fo^2^)+(0.1000P)^2^] where P=(Fo^2^+2Fc^2^)/3'
_refine_ls_weighting_scheme calc
_refine_ls_wR_factor_all 0.133
_refine_ls_wR_factor_obs .120
_reflns_number_observed 1971
_reflns_number_total 2891
_reflns_observed_criterion >2sigma(I)
_cod_data_source_file du1179.cif
_cod_data_source_block I
_cod_depositor_comments
;
The following automatic conversions were performed:

'_exptl_crystal_density_meas' value 'not measured' was changed to '?'
- the value is perceived as not measured.

Automatic conversion script
Id: cif_fix_values 3008 2015-01-20 13:52:24Z robertas 

The following automatic conversions were performed:

'_refine_ls_weighting_scheme' value 'calc w =
1/[\s^2^(Fo^2^)+(0.1000P)^2^] where P=(Fo^2^+2Fc^2^)/3' was changed
to 'calc'. New tag '_refine_ls_weighting_details' was created. The
value of the new tag was set to 'w = 1/[\s^2^(Fo^2^)+(0.1000P)^2^]
where P=(Fo^2^+2Fc^2^)/3'.

Automatic conversion script
Id: cif_fix_values 3143 2015-03-26 13:38:13Z robertas 

2019-10-07
Z value and formula fixed to values more according to usual
chemical conventions.                 miguel
;
_cod_original_formula_weight 444.72
_cod_original_formula_iupac '[Ga (H P O4) (P O4) O H], C6 H21 N4, H2 O'
_cod_original_formula_units_Z 4
_cod_original_sg_symbol_H-M 'P 21/c'
_cod_original_formula_sum 'C6 H25 Ga1 N4 O10 P2'
_cod_database_code 2006659

loop_
_symmetry_equiv_pos_as_xyz
'x, y, z'
'-x, y+1/2, -z+1/2'
'-x, -y, -z'
'x, -y-1/2, z-1/2'

loop_
_atom_site_aniso_label
_atom_site_aniso_U_11
_atom_site_aniso_U_22
_atom_site_aniso_U_33
_atom_site_aniso_U_12
_atom_site_aniso_U_13
_atom_site_aniso_U_23
Ga1 .0427(3) .0227(3) .0254(3) .0050(2) -.0099(2) .0008(2)
P1 .0262(5) .0192(6) .0228(6) .0016(4) -.0026(4) -.0012(4)
P2 .0481(6) .0181(6) .0218(6) .0018(4) .0065(5) -.0015(4)
O1 .0278(14) .033(2) .038(2) -.0031(12) -.0011(13) .0029(14)
O2 .034(2) .025(2) .033(2) .0032(12) -.0029(12) -.0016(14)
O3 .052(2) .035(2) .032(2) .0142(15) .0077(14) .0037(15)
O4 .042(2) .025(2) .022(2) -.0027(12) .0029(12) -.0028(12)
O5 .044(2) .025(2) .047(2) .0108(14) -.0099(15) -.0080(15)
O6 .048(2) .027(2) .026(2) -.0074(13) -.0082(13) -.0048(13)
O7 .090(3) .043(2) .027(2) .034(2) -.004(2) -.005(2)
O8 .115(3) .038(2) .060(3) -.037(2) .047(2) -.023(2)
O9 .106(4) .046(3) .117(4) .028(2) -.092(3) -.007(3)
Ow .080(4) .156(7) .292(12) -.035(4) .014(6) -.089(8)
N1 .024(2) .024(2) .024(2) -.0018(13) -.0015(13) -.0016(14)
N2 .044(2) .020(2) .049(3) .003(2) -.001(2) .003(2)
N3 .038(2) .025(2) .026(2) -.0090(15) -.0043(15) .0026(15)
N4 .036(2) .028(2) .021(2) -.0042(15) -.0041(14) .001(2)
C1 .028(2) .035(2) .030(2) .005(2) .000(2) -.005(2)
C2 .026(2) .034(2) .033(2) -.007(2) .002(2) .005(2)
C3 .034(2) .030(2) .026(2) -.003(2) .002(2) -.005(2)
C4 .043(2) .024(2) .039(3) -.010(2) .000(2) .001(2)
C5 .046(3) .027(2) .026(2) -.001(2) -.006(2) .001(2)
C6 .029(2) .033(2) .028(2) -.006(2) -.010(2) -.001(2)

loop_
_atom_site_label
_atom_site_fract_x
_atom_site_fract_y
_atom_site_fract_z
_atom_site_U_iso_or_equiv
_atom_site_thermal_displace_type
_atom_site_calc_flag
_atom_site_refinement_flags
_atom_site_occupancy
_atom_site_disorder_group
_atom_site_type_symbol
Ga1 .66631(5) .11477(4) .56708(3) .0303(2) Uani d . 1 . Ga
P1 .63790(10) .11211(10) .12335(7) .0227(3) Uani d . 1 . P
P2 .40784(12) -.04470(11) .61348(7) .0293(3) Uani d . 1 . P
O1 .4793(3) .0990(3) .1334(2) .0329(7) Uani d . 1 . O
O2 .4849(3) -.1722(3) .6176(2) .0307(7) Uani d . 1 . O
O3 .2973(3) -.0264(3) .6788(2) .0400(8) Uani d . 1 . O
O4 .6686(3) .2110(3) .0535(2) .0297(7) Uani d . 1 . O
O5 .7116(3) -.0131(3) .1090(2) .0386(8) Uani d . 1 . O
O6 .6997(3) .1806(3) .2022(2) .0337(7) Uani d . 1 . O
O7 .3364(4) -.0285(4) .5289(2) .0534(10) Uani d . 1 . O
O8 .5117(5) .0708(4) .6237(2) .0708(14) Uani d . 1 . O
O9 .8100(5) .0600(4) .6266(3) .090(2) Uani d . 1 . O
Ow 1.0331(7) -.0755(8) .5989(6) .176(4) Uani d . 1 . O
N1 .1396(3) .1242(3) .1387(2) .0239(8) Uani d . 1 . N
N2 .3200(4) -.1145(3) .1679(3) .0377(10) Uani d . 1 . N
HN2A .3685(12) -.1810(19) .1480(15) .057 Uiso calc R 1 . H
HN2B .3125(4) -.123(3) .2220(3) .057 Uiso calc R 1 . H
HN2C .3647(13) -.0409(14) .1564(17) .057 Uiso calc R 1 . H
N3 .3260(4) .2023(3) -.0012(2) .0298(8) Uani d . 1 . N
HN3A .3802(10) .2637(9) -.0227(17) .045 Uiso calc R 1 . H
HN3B .3640(13) .175(3) .0458(4) .045 Uiso calc R 1 . H
HN3C .3193(5) .1361(19) -.0359(15) .045 Uiso calc R 1 . H
N4 .3404(3) .2620(3) .2485(2) .0287(8) Uani d . 1 . N
HN4A .3977(6) .249(3) .2912(6) .043 Uiso calc R 1 . H
HN4B .3441(7) .3449(9) .2337(18) .043 Uiso calc R 1 . H
HN4C .3671(12) .212(2) .2069(13) .043 Uiso calc R 1 . H
C1 .0970(4) .2247(4) .1973(3) .0310(10) Uani d . 1 . C
HC1A .0014(4) .2078(4) .2150(3) .037 Uiso calc R 1 . H
HC1B .0981(4) .3084(4) .1704(3) .037 Uiso calc R 1 . H
C2 .0866(4) -.0046(4) .1634(3) .0310(10) Uani d . 1 . C
HC2A' -.0093(4) -.0153(4) .1435(3) .037 Uiso calc R 1 . H
HC2B' .0851(4) -.0099(4) .2227(3) .037 Uiso calc R 1 . H
C3 .1942(4) .2286(4) .2717(3) .0298(9) Uani d . 1 . C
HC3A' .1595(4) .2922(4) .3104(3) .036 Uiso calc R 1 . H
HC3B' .1937(4) .1447(4) .2985(3) .036 Uiso calc R 1 . H
C4 .1771(5) -.1122(4) .1302(3) .0357(11) Uani d . 1 . C
HC4A' .1311(5) -.1945(4) .1401(3) .043 Uiso calc R 1 . H
HC4B' .1860(5) -.1016(4) .0714(3) .043 Uiso calc R 1 . H
C5 .1842(5) .2554(4) .0143(3) .0329(10) Uani d . 1 . C
HC5A .1922(5) .3312(4) .0492(3) .039 Uiso calc R 1 . H
HC5B .1415(5) .2820(4) -.0371(3) .039 Uiso calc R 1 . H
C6 .0912(4) .1562(5) .0552(3) .0302(10) Uani d . 1 . C
HC6A -.0043(4) .1894(5) .0575(3) .036 Uiso calc R 1 . H
HC6B .0897(4) .0779(5) .0223(3) .036 Uiso calc R 1 . H

loop_
_atom_type_symbol
_atom_type_description
_atom_type_scat_dispersion_real
_atom_type_scat_dispersion_imag
_atom_type_scat_source
Ga Ga .2307 1.6083 'International Tables Vol C Tables 4.2.6.8 and 6.1.1.4'
P P .1023 .0942 'International Tables Vol C Tables 4.2.6.8 and 6.1.1.4'
O O .0106 .0060 'International Tables Vol C Tables 4.2.6.8 and 6.1.1.4'
N N .0061 .0033 'International Tables Vol C Tables 4.2.6.8 and 6.1.1.4'
C C .0033 .0016 'International Tables Vol C Tables 4.2.6.8 and 6.1.1.4'
H H .0000 .0000 'International Tables Vol C Tables 4.2.6.8 and 6.1.1.4'

loop_
_geom_angle_atom_site_label_1
_geom_angle_atom_site_label_2
_geom_angle_atom_site_label_3
_geom_angle_site_symmetry_1
_geom_angle_site_symmetry_3
_geom_angle
_geom_angle_publ_flag
O9 Ga1 O8 . . 105.5(3) yes
O9 Ga1 O7 . 3_656 109.0(2) yes
O8 Ga1 O7 . 3_656 108.4(2) yes
O9 Ga1 O4 . 4_566 112.1(2) yes
O8 Ga1 O4 . 4_566 108.9(2) yes
O7 Ga1 O4 3_656 4_566 112.6(2) yes
O5 P1 O1 . . 114.0(2) yes
O5 P1 O4 . . 111.2(2) yes
O1 P1 O4 . . 109.1(2) yes
O5 P1 O6 . . 110.2(2) yes
O1 P1 O6 . . 108.3(2) yes
O4 P1 O6 . . 103.5(2) yes
O2 P2 O3 . . 114.6(2) yes
O2 P2 O7 . . 110.1(2) yes
O3 P2 O7 . . 108.4(2) yes
O2 P2 O8 . . 111.0(2) yes
O3 P2 O8 . . 105.7(2) yes
O7 P2 O8 . . 106.7(2) yes
P1 O4 Ga1 . 4_565 123.9(2) yes
P2 O7 Ga1 . 3_656 136.7(2) yes
P2 O8 Ga1 . . 131.0(2) yes
C1 N1 C6 . . 111.0(3) yes
C1 N1 C2 . . 111.1(3) yes
C6 N1 C2 . . 110.5(3) yes
N1 C1 C3 . . 111.8(3) yes
N1 C2 C4 . . 111.6(3) yes
N4 C3 C1 . . 111.5(3) yes
N2 C4 C2 . . 112.5(4) yes
N3 C5 C6 . . 111.1(4) yes
N1 C6 C5 . . 112.4(3) yes

loop_
_geom_bond_atom_site_label_1
_geom_bond_atom_site_label_2
_geom_bond_site_symmetry_2
_geom_bond_distance
_geom_bond_publ_flag
Ga1 O9 . 1.761(4) yes
Ga1 O8 . 1.798(4) yes
Ga1 O7 3_656 1.802(3) yes
Ga1 O4 4_566 1.812(3) yes
P1 O5 . 1.489(3) yes
P1 O1 . 1.521(3) yes
P1 O4 . 1.559(3) yes
P1 O6 . 1.578(3) yes
P2 O2 . 1.506(3) yes
P2 O3 . 1.513(3) yes
P2 O7 . 1.543(4) yes
P2 O8 . 1.555(4) yes
O4 Ga1 4_565 1.812(3) ?
O7 Ga1 3_656 1.802(3) ?
N1 C1 . 1.469(5) yes
N1 C6 . 1.473(5) yes
N1 C2 . 1.479(5) yes
N2 C4 . 1.485(6) yes
N3 C5 . 1.476(6) yes
N4 C3 . 1.481(5) yes
C1 C3 . 1.520(6) yes
C2 C4 . 1.508(6) yes
C5 C6 . 1.510(6) ?
C6 C5 . 1.510(6) yes
